data_4316962
loop_
_publ_author_name
'Ji-Jun Jiang'
'Mei Pan'
'Jun-Min Liu'
'Wei Wang'
'Cheng-Yong Su'

_publ_section_title
;
 Assembly of Robust and Porous Hydrogen-Bonded Coordination Frameworks:
 Isomorphism, Polymorphism, and Selective Adsorption
;
_journal_name_full 'Inorganic Chemistry'
_journal_page_first 10166
_journal_page_last 10173
_journal_paper_doi 10.1021/ic1014384
_journal_volume 49
_journal_year 2010
_chemical_formula_sum 'C24 H21 Eu N10 O9'
_chemical_formula_weight 745.47
_chemical_name_systematic
; 
 ? 
;
_space_group_IT_number 159
_symmetry_cell_setting hexagonal
_symmetry_space_group_name_Hall 'P 3 -2c'
_symmetry_space_group_name_H-M 'P 3 1 c'
_atom_sites_solution_hydrogens geom
_atom_sites_solution_primary direct
_atom_sites_solution_secondary difmap
_audit_creation_method SHELXL-97
_cell_angle_alpha 90.00
_cell_angle_beta 90.00
_cell_angle_gamma 120.00
_cell_formula_units_Z 2
_cell_length_a 12.0855(7)
_cell_length_b 12.0855(7)
_cell_length_c 14.0024(10)
_cell_measurement_temperature 293(2)
_cell_volume 1771.18(19)
_computing_structure_refinement 'SHELXL-97 (Sheldrick, 1997)'
_computing_structure_solution 'SHELXS-97 (Sheldrick, 1990)'
_diffrn_ambient_temperature 293(2)
_diffrn_measured_fraction_theta_full 0.998
_diffrn_measured_fraction_theta_max 0.998
_diffrn_measurement_device_type APEX
_diffrn_radiation_monochromator graphite
_diffrn_radiation_source 'fine-focus sealed tube'
_diffrn_radiation_type MoK\a
_diffrn_radiation_wavelength 0.71073
_diffrn_reflns_av_R_equivalents 0.0744
_diffrn_reflns_av_sigmaI/netI 0.0478
_diffrn_reflns_limit_h_max 13
_diffrn_reflns_limit_h_min 0
_diffrn_reflns_limit_k_max 12
_diffrn_reflns_limit_k_min -1
_diffrn_reflns_limit_l_max 17
_diffrn_reflns_limit_l_min -17
_diffrn_reflns_number 2921
_diffrn_reflns_theta_full 25.98
_diffrn_reflns_theta_max 25.98
_diffrn_reflns_theta_min 2.43
_exptl_absorpt_coefficient_mu 1.827
_exptl_absorpt_correction_T_max 0.7345
_exptl_absorpt_correction_T_min 0.6481
_exptl_absorpt_correction_type multi-scan
_exptl_absorpt_process_details SADABS
_exptl_crystal_colour colorless
_exptl_crystal_density_diffrn 1.398
_exptl_crystal_density_method 'not measured'
_exptl_crystal_description block
_exptl_crystal_F_000 740
_exptl_crystal_size_max 0.26
_exptl_crystal_size_mid 0.24
_exptl_crystal_size_min 0.18
_refine_diff_density_max 1.948
_refine_diff_density_min -1.288
_refine_diff_density_rms 0.244
_refine_ls_abs_structure_details 'Flack H D (1983), Acta Cryst. A39, 876-881'
_refine_ls_abs_structure_Flack -0.03(5)
_refine_ls_extinction_method none
_refine_ls_goodness_of_fit_ref 1.053
_refine_ls_hydrogen_treatment geom
_refine_ls_matrix_type full
_refine_ls_number_parameters 133
_refine_ls_number_reflns 1629
_refine_ls_number_restraints 1
_refine_ls_restrained_S_all 1.053
_refine_ls_R_factor_all 0.0618
_refine_ls_R_factor_gt 0.0586
_refine_ls_shift/su_max 0.015
_refine_ls_shift/su_mean 0.005
_refine_ls_structure_factor_coef Fsqd
_refine_ls_weighting_details 'calc w=1/[\s^2^(Fo^2^)+(0.1346P)^2^+0.0000P] where P=(Fo^2^+2Fc^2^)/3'
_refine_ls_weighting_scheme calc
_refine_ls_wR_factor_gt 0.1543
_refine_ls_wR_factor_ref 0.1579
_reflns_number_gt 1516
_reflns_number_total 1629
_reflns_threshold_expression >2sigma(I)
_cod_data_source_file ic1014384_si_001_03.cif
_cod_data_source_block 2-eu
_cod_depositor_comments
;
The following automatic conversions were performed:

'_symmetry_cell_setting' value 'Hexagonal' changed to 'hexagonal'
according to the built-in table from CIF Core dictionary named
'cif_core.dic' version 2.4.1 from 2010-06-29.

Automatic conversion script
Id: cif_fix_values 1646 2011-03-28 12:23:43Z adriana 
;
_cod_database_code 4316962

loop_
_symmetry_equiv_pos_as_xyz
'x, y, z'
'-y, x-y, z'
'-x+y, -x, z'
'y, x, z+1/2'
'x-y, -y, z+1/2'
'-x, -x+y, z+1/2'

loop_
_atom_site_label
_atom_site_type_symbol
_atom_site_fract_x
_atom_site_fract_y
_atom_site_fract_z
_atom_site_U_iso_or_equiv
_atom_site_adp_type
_atom_site_occupancy
_atom_site_symmetry_multiplicity
_atom_site_calc_flag
_atom_site_refinement_flags
_atom_site_disorder_assembly
_atom_site_disorder_group
Eu1 Eu 1.6667 1.3333 0.52179(3) 0.03299(11) Uani 1 3 d S . .
N4 N 1.8735(6) 1.4946(6) 0.4431(5) 0.0460(16) Uani 1 1 d . . .
N2 N 2.0130(6) 1.5559(7) 0.3246(5) 0.0562(18) Uani 1 1 d . . .
H2A H 2.0435 1.5562 0.2690 0.067 Uiso 1 1 calc R . .
C3 C 1.8938(7) 1.4714(7) 0.3539(5) 0.0450(16) Uani 1 1 d . . .
C2 C 1.9879(7) 1.6025(7) 0.4717(6) 0.0502(19) Uani 1 1 d . . .
C1 C 2.0788(8) 1.6417(9) 0.3965(7) 0.057(2) Uani 1 1 d . . .
C6 C 2.0243(11) 1.6717(9) 0.5587(8) 0.066(3) Uani 1 1 d . . .
H6A H 1.9674 1.6496 0.6094 0.079 Uiso 1 1 calc R . .
C5 C 2.2007(9) 1.7444(10) 0.4024(9) 0.080(4) Uani 1 1 d . . .
H5A H 2.2571 1.7702 0.3510 0.096 Uiso 1 1 calc R . .
N1 N 1.6667 1.3333 0.3304(8) 0.040(3) Uani 1 3 d S . .
C10 C 1.7941(7) 1.3624(8) 0.2963(5) 0.050(2) Uani 1 1 d . . .
H10A H 1.8036 1.3854 0.2292 0.060 Uiso 1 1 calc R . .
H10B H 1.8039 1.2880 0.3035 0.060 Uiso 1 1 calc R . .
O1 O 1.7232(5) 1.5607(5) 0.5571(4) 0.0560(14) Uani 1 1 d . . .
C7 C 2.1460(11) 1.7719(12) 0.5649(8) 0.079(3) Uani 1 1 d . . .
H7A H 2.1716 1.8189 0.6213 0.095 Uiso 1 1 calc R . .
C8 C 2.2345(11) 1.8073(12) 0.4897(12) 0.109(5) Uani 1 1 d . . .
H8A H 2.3175 1.8743 0.4986 0.131 Uiso 1 1 calc R . .
O3 O 1.6436(7) 1.6151(7) 0.6749(6) 0.080(2) Uani 1 1 d . . .
O2 O 1.5928(5) 1.4182(5) 0.6527(4) 0.0523(13) Uani 1 1 d . . .
N3 N 1.6557(6) 1.5361(7) 0.6282(6) 0.0493(18) Uani 1 1 d . . .

loop_
_atom_site_aniso_label
_atom_site_aniso_U_11
_atom_site_aniso_U_22
_atom_site_aniso_U_33
_atom_site_aniso_U_23
_atom_site_aniso_U_13
_atom_site_aniso_U_12
Eu1 0.03985(14) 0.03985(14) 0.01927(19) 0.000 0.000 0.01993(7)
N4 0.048(3) 0.043(3) 0.037(3) -0.001(3) 0.004(3) 0.016(2)
N2 0.058(3) 0.068(3) 0.038(3) 0.001(3) 0.020(3) 0.028(3)
C3 0.047(3) 0.058(3) 0.028(3) -0.005(3) 0.007(3) 0.025(2)
C2 0.039(3) 0.050(3) 0.052(4) 0.002(3) 0.009(3) 0.016(3)
C1 0.049(4) 0.062(4) 0.054(5) -0.012(4) 0.004(4) 0.023(3)
C6 0.065(5) 0.076(6) 0.034(4) -0.005(4) 0.004(4) 0.017(4)
C5 0.052(4) 0.077(6) 0.083(7) -0.008(5) 0.015(4) 0.010(4)
N1 0.051(4) 0.051(4) 0.017(4) 0.000 0.000 0.0254(18)
C10 0.054(3) 0.067(4) 0.029(3) -0.008(3) 0.003(3) 0.031(3)
O1 0.077(3) 0.056(2) 0.038(2) 0.010(2) 0.027(2) 0.035(2)
C7 0.064(5) 0.079(6) 0.058(5) -0.020(5) -0.017(5) 0.009(5)
C8 0.050(5) 0.079(7) 0.132(12) -0.031(7) 0.015(7) -0.017(6)
O3 0.119(4) 0.073(3) 0.066(4) 0.010(3) 0.036(3) 0.062(3)
O2 0.062(2) 0.056(2) 0.040(3) 0.003(2) 0.008(2) 0.030(2)
N3 0.059(3) 0.052(3) 0.041(4) -0.002(3) 0.002(3) 0.031(2)

loop_
_atom_type_symbol
_atom_type_description
_atom_type_scat_dispersion_real
_atom_type_scat_dispersion_imag
_atom_type_scat_source
C C 0.0033 0.0016 'International Tables Vol C Tables 4.2.6.8 and 6.1.1.4'
H H 0.0000 0.0000 'International Tables Vol C Tables 4.2.6.8 and 6.1.1.4'
N N 0.0061 0.0033 'International Tables Vol C Tables 4.2.6.8 and 6.1.1.4'
O O 0.0106 0.0060 'International Tables Vol C Tables 4.2.6.8 and 6.1.1.4'
Eu Eu -0.1578 3.6682 'International Tables Vol C Tables 4.2.6.8 and 6.1.1.4'

loop_
_geom_angle_atom_site_label_1
_geom_angle_atom_site_label_2
_geom_angle_atom_site_label_3
_geom_angle
_geom_angle_site_symmetry_1
_geom_angle_site_symmetry_3
_geom_angle_publ_flag
O2 Eu1 O2 71.2(2) 3_785 2_865 ?
O2 Eu1 O2 71.2(2) 3_785 . ?
O2 Eu1 O2 71.2(2) 2_865 . ?
O2 Eu1 O1 50.33(17) 3_785 3_785 ?
O2 Eu1 O1 73.92(19) 2_865 3_785 ?
O2 Eu1 O1 118.67(19) . 3_785 ?
O2 Eu1 O1 118.67(19) 3_785 2_865 ?
O2 Eu1 O1 50.33(17) 2_865 2_865 ?
O2 Eu1 O1 73.92(19) . 2_865 ?
O1 Eu1 O1 116.26(8) 3_785 2_865 ?
O2 Eu1 O1 73.92(19) 3_785 . ?
O2 Eu1 O1 118.67(19) 2_865 . ?
O2 Eu1 O1 50.33(17) . . ?
O1 Eu1 O1 116.26(8) 3_785 . ?
O1 Eu1 O1 116.26(8) 2_865 . ?
O2 Eu1 N4 115.23(19) 3_785 3_785 ?
O2 Eu1 N4 75.8(2) 2_865 3_785 ?
O2 Eu1 N4 141.9(2) . 3_785 ?
O1 Eu1 N4 67.8(2) 3_785 3_785 ?
O1 Eu1 N4 70.5(2) 2_865 3_785 ?
O1 Eu1 N4 165.4(2) . 3_785 ?
O2 Eu1 N4 75.8(2) 3_785 . ?
O2 Eu1 N4 141.9(2) 2_865 . ?
O2 Eu1 N4 115.2(2) . . ?
O1 Eu1 N4 70.5(2) 3_785 . ?
O1 Eu1 N4 165.4(2) 2_865 . ?
O1 Eu1 N4 67.8(2) . . ?
N4 Eu1 N4 102.41(18) 3_785 . ?
O2 Eu1 N4 141.9(2) 3_785 2_865 ?
O2 Eu1 N4 115.2(2) 2_865 2_865 ?
O2 Eu1 N4 75.8(2) . 2_865 ?
O1 Eu1 N4 165.4(2) 3_785 2_865 ?
O1 Eu1 N4 67.8(2) 2_865 2_865 ?
O1 Eu1 N4 70.5(2) . 2_865 ?
N4 Eu1 N4 102.41(18) 3_785 2_865 ?
N4 Eu1 N4 102.41(18) . 2_865 ?
O2 Eu1 N1 137.79(14) 3_785 . ?
O2 Eu1 N1 137.79(14) 2_865 . ?
O2 Eu1 N1 137.79(14) . . ?
O1 Eu1 N1 101.30(13) 3_785 . ?
O1 Eu1 N1 101.30(13) 2_865 . ?
O1 Eu1 N1 101.30(13) . . ?
N4 Eu1 N1 64.16(15) 3_785 . ?
N4 Eu1 N1 64.16(15) . . ?
N4 Eu1 N1 64.16(15) 2_865 . ?
O2 Eu1 N3 25.76(19) 3_785 3_785 ?
O2 Eu1 N3 70.87(19) 2_865 3_785 ?
O2 Eu1 N3 95.6(2) . 3_785 ?
O1 Eu1 N3 24.58(18) 3_785 3_785 ?
O1 Eu1 N3 120.78(18) 2_865 3_785 ?
O1 Eu1 N3 95.65(19) . 3_785 ?
N4 Eu1 N3 91.0(2) 3_785 3_785 ?
N4 Eu1 N3 71.1(2) . 3_785 ?
N4 Eu1 N3 166.2(2) 2_865 3_785 ?
N1 Eu1 N3 120.60(17) . 3_785 ?
O2 Eu1 N3 95.6(2) 3_785 2_865 ?
O2 Eu1 N3 25.76(19) 2_865 2_865 ?
O2 Eu1 N3 70.87(19) . 2_865 ?
O1 Eu1 N3 95.65(19) 3_785 2_865 ?
O1 Eu1 N3 24.58(18) 2_865 2_865 ?
O1 Eu1 N3 120.78(18) . 2_865 ?
N4 Eu1 N3 71.1(2) 3_785 2_865 ?
N4 Eu1 N3 166.2(2) . 2_865 ?
N4 Eu1 N3 91.0(2) 2_865 2_865 ?
N1 Eu1 N3 120.60(17) . 2_865 ?
N3 Eu1 N3 96.4(2) 3_785 2_865 ?
C3 N4 C2 105.3(6) . . ?
C3 N4 Eu1 117.5(4) . . ?
C2 N4 Eu1 136.6(5) . . ?
C3 N2 C1 110.1(6) . . ?
C3 N2 H2A 125.0 . . ?
C1 N2 H2A 125.0 . . ?
N4 C3 N2 111.5(6) . . ?
N4 C3 C10 122.6(6) . . ?
N2 C3 C10 125.9(7) . . ?
N4 C2 C6 131.7(8) . . ?
N4 C2 C1 109.7(7) . . ?
C6 C2 C1 118.7(7) . . ?
C5 C1 N2 132.7(9) . . ?
C5 C1 C2 123.9(9) . . ?
N2 C1 C2 103.4(6) . . ?
C7 C6 C2 117.3(10) . . ?
C7 C6 H6A 121.4 . . ?
C2 C6 H6A 121.4 . . ?
C1 C5 C8 115.8(10) . . ?
C1 C5 H5A 122.1 . . ?
C8 C5 H5A 122.1 . . ?
C10 N1 C10 110.1(5) . 3_785 ?
C10 N1 C10 110.1(5) . 2_865 ?
C10 N1 C10 110.1(5) 3_785 2_865 ?
C10 N1 Eu1 108.9(5) . . ?
C10 N1 Eu1 108.9(5) 3_785 . ?
C10 N1 Eu1 108.9(5) 2_865 . ?
N1 C10 C3 108.6(7) . . ?
N1 C10 H10A 110.0 . . ?
C3 C10 H10A 110.0 . . ?
N1 C10 H10B 110.0 . . ?
C3 C10 H10B 110.0 . . ?
H10A C10 H10B 108.3 . . ?
N3 O1 Eu1 96.3(5) . . ?
C6 C7 C8 122.7(11) . . ?
C6 C7 H7A 118.6 . . ?
C8 C7 H7A 118.6 . . ?
C5 C8 C7 121.5(9) . . ?
C5 C8 H8A 119.3 . . ?
C7 C8 H8A 119.3 . . ?
N3 O2 Eu1 97.2(5) . . ?
O1 N3 O3 124.7(8) . . ?
O1 N3 O2 116.1(8) . . ?
O3 N3 O2 119.2(7) . . ?
O1 N3 Eu1 59.1(4) . . ?
O3 N3 Eu1 175.9(5) . . ?
O2 N3 Eu1 57.0(4) . . ?

loop_
_geom_bond_atom_site_label_1
_geom_bond_atom_site_label_2
_geom_bond_distance
_geom_bond_site_symmetry_2
_geom_bond_publ_flag
Eu1 O2 2.475(6) 3_785 ?
Eu1 O2 2.475(6) 2_865 ?
Eu1 O2 2.475(6) . ?
Eu1 O1 2.527(6) 3_785 ?
Eu1 O1 2.527(6) 2_865 ?
Eu1 O1 2.527(6) . ?
Eu1 N4 2.528(6) 3_785 ?
Eu1 N4 2.528(6) . ?
Eu1 N4 2.528(6) 2_865 ?
Eu1 N1 2.679(11) . ?
Eu1 N3 2.927(9) 3_785 ?
Eu1 N3 2.927(9) 2_865 ?
N4 C3 1.329(10) . ?
N4 C2 1.403(9) . ?
N2 C3 1.348(9) . ?
N2 C1 1.378(11) . ?
N2 H2A 0.8600 . ?
C3 C10 1.500(10) . ?
C2 C6 1.417(13) . ?
C2 C1 1.422(12) . ?
C1 C5 1.374(12) . ?
C6 C7 1.362(14) . ?
C6 H6A 0.9300 . ?
C5 C8 1.388(19) . ?
C5 H5A 0.9300 . ?
N1 C10 1.477(9) . ?
N1 C10 1.477(9) 3_785 ?
N1 C10 1.477(9) 2_865 ?
C10 H10A 0.9700 . ?
C10 H10B 0.9700 . ?
O1 N3 1.225(9) . ?
C7 C8 1.407(18) . ?
C7 H7A 0.9300 . ?
C8 H8A 0.9300 . ?
O3 N3 1.225(12) . ?
O2 N3 1.282(9) . ?

loop_
_geom_torsion_atom_site_label_1
_geom_torsion_atom_site_label_2
_geom_torsion_atom_site_label_3
_geom_torsion_atom_site_label_4
_geom_torsion
_geom_torsion_site_symmetry_1
_geom_torsion_site_symmetry_2
_geom_torsion_site_symmetry_3
_geom_torsion_site_symmetry_4
_geom_torsion_publ_flag
O2 Eu1 N4 C3 143.8(7) 3_785 . . . ?
O2 Eu1 N4 C3 113.4(6) 2_865 . . . ?
O2 Eu1 N4 C3 -155.3(6) . . . . ?
O1 Eu1 N4 C3 91.3(7) 3_785 . . . ?
O1 Eu1 N4 C3 -29.0(13) 2_865 . . . ?
O1 Eu1 N4 C3 -138.0(7) . . . . ?
N4 Eu1 N4 C3 30.6(7) 3_785 . . . ?
N4 Eu1 N4 C3 -75.3(6) 2_865 . . . ?
N1 Eu1 N4 C3 -22.4(6) . . . . ?
N3 Eu1 N4 C3 117.4(7) 3_785 . . . ?
N3 Eu1 N4 C3 91.1(11) 2_865 . . . ?
O2 Eu1 N4 C2 -26.7(9) 3_785 . . . ?
O2 Eu1 N4 C2 -57.2(10) 2_865 . . . ?
O2 Eu1 N4 C2 34.1(10) . . . . ?
O1 Eu1 N4 C2 -79.2(9) 3_785 . . . ?
O1 Eu1 N4 C2 160.5(8) 2_865 . . . ?
O1 Eu1 N4 C2 51.4(9) . . . . ?
N4 Eu1 N4 C2 -140.0(9) 3_785 . . . ?
N4 Eu1 N4 C2 114.1(10) 2_865 . . . ?
N1 Eu1 N4 C2 167.1(10) . . . . ?
N3 Eu1 N4 C2 -53.2(9) 3_785 . . . ?
N3 Eu1 N4 C2 -79.4(14) 2_865 . . . ?
C2 N4 C3 N2 0.6(10) . . . . ?
Eu1 N4 C3 N2 -172.6(6) . . . . ?
C2 N4 C3 C10 179.9(8) . . . . ?
Eu1 N4 C3 C10 6.6(11) . . . . ?
C1 N2 C3 N4 0.1(11) . . . . ?
C1 N2 C3 C10 -179.1(9) . . . . ?
C3 N4 C2 C6 -180.0(11) . . . . ?
Eu1 N4 C2 C6 -8.7(17) . . . . ?
C3 N4 C2 C1 -1.1(11) . . . . ?
Eu1 N4 C2 C1 170.2(7) . . . . ?
C3 N2 C1 C5 -179.8(13) . . . . ?
C3 N2 C1 C2 -0.8(11) . . . . ?
N4 C2 C1 C5 -179.7(11) . . . . ?
C6 C2 C1 C5 -0.7(17) . . . . ?
N4 C2 C1 N2 1.2(11) . . . . ?
C6 C2 C1 N2 -179.8(10) . . . . ?
N4 C2 C6 C7 178.1(12) . . . . ?
C1 C2 C6 C7 -0.6(17) . . . . ?
N2 C1 C5 C8 -178.3(13) . . . . ?
C2 C1 C5 C8 3(2) . . . . ?
O2 Eu1 N1 C10 15.1(4) 3_785 . . . ?
O2 Eu1 N1 C10 -104.9(4) 2_865 . . . ?
O2 Eu1 N1 C10 135.1(4) . . . . ?
O1 Eu1 N1 C10 -26.4(4) 3_785 . . . ?
O1 Eu1 N1 C10 -146.4(4) 2_865 . . . ?
O1 Eu1 N1 C10 93.6(4) . . . . ?
N4 Eu1 N1 C10 -84.7(4) 3_785 . . . ?
N4 Eu1 N1 C10 35.3(4) . . . . ?
N4 Eu1 N1 C10 155.3(4) 2_865 . . . ?
N3 Eu1 N1 C10 -10.0(4) 3_785 . . . ?
N3 Eu1 N1 C10 -130.0(4) 2_865 . . . ?
O2 Eu1 N1 C10 135.1(4) 3_785 . . 3_785 ?
O2 Eu1 N1 C10 15.1(4) 2_865 . . 3_785 ?
O2 Eu1 N1 C10 -104.9(4) . . . 3_785 ?
O1 Eu1 N1 C10 93.6(4) 3_785 . . 3_785 ?
O1 Eu1 N1 C10 -26.4(4) 2_865 . . 3_785 ?
O1 Eu1 N1 C10 -146.4(4) . . . 3_785 ?
N4 Eu1 N1 C10 35.3(4) 3_785 . . 3_785 ?
N4 Eu1 N1 C10 155.3(4) . . . 3_785 ?
N4 Eu1 N1 C10 -84.7(4) 2_865 . . 3_785 ?
N3 Eu1 N1 C10 110.0(4) 3_785 . . 3_785 ?
N3 Eu1 N1 C10 -10.0(4) 2_865 . . 3_785 ?
O2 Eu1 N1 C10 -104.9(4) 3_785 . . 2_865 ?
O2 Eu1 N1 C10 135.1(4) 2_865 . . 2_865 ?
O2 Eu1 N1 C10 15.1(4) . . . 2_865 ?
O1 Eu1 N1 C10 -146.4(4) 3_785 . . 2_865 ?
O1 Eu1 N1 C10 93.6(4) 2_865 . . 2_865 ?
O1 Eu1 N1 C10 -26.4(4) . . . 2_865 ?
N4 Eu1 N1 C10 155.3(4) 3_785 . . 2_865 ?
N4 Eu1 N1 C10 -84.7(4) . . . 2_865 ?
N4 Eu1 N1 C10 35.3(4) 2_865 . . 2_865 ?
N3 Eu1 N1 C10 -130.0(4) 3_785 . . 2_865 ?
N3 Eu1 N1 C10 110.0(4) 2_865 . . 2_865 ?
C10 N1 C10 C3 -163.6(7) 3_785 . . . ?
C10 N1 C10 C3 74.9(11) 2_865 . . . ?
Eu1 N1 C10 C3 -44.3(7) . . . . ?
N4 C3 C10 N1 27.9(12) . . . . ?
N2 C3 C10 N1 -153.0(8) . . . . ?
O2 Eu1 O1 N3 -79.0(5) 3_785 . . . ?
O2 Eu1 O1 N3 -21.8(5) 2_865 . . . ?
O2 Eu1 O1 N3 -0.4(4) . . . . ?
O1 Eu1 O1 N3 -107.1(4) 3_785 . . . ?
O1 Eu1 O1 N3 35.4(6) 2_865 . . . ?
N4 Eu1 O1 N3 150.2(9) 3_785 . . . ?
N4 Eu1 O1 N3 -160.0(5) . . . . ?
N4 Eu1 O1 N3 87.0(5) 2_865 . . . ?
N1 Eu1 O1 N3 144.2(5) . . . . ?
N3 Eu1 O1 N3 -93.0(6) 3_785 . . . ?
N3 Eu1 O1 N3 7.9(5) 2_865 . . . ?
C2 C6 C7 C8 0(2) . . . . ?
C1 C5 C8 C7 -4(2) . . . . ?
C6 C7 C8 C5 3(3) . . . . ?
O2 Eu1 O2 N3 84.8(5) 3_785 . . . ?
O2 Eu1 O2 N3 160.7(5) 2_865 . . . ?
O1 Eu1 O2 N3 102.1(5) 3_785 . . . ?
O1 Eu1 O2 N3 -146.4(5) 2_865 . . . ?
O1 Eu1 O2 N3 0.4(4) . . . . ?
N4 Eu1 O2 N3 -168.0(4) 3_785 . . . ?
N4 Eu1 O2 N3 21.4(5) . . . . ?
N4 Eu1 O2 N3 -75.9(5) 2_865 . . . ?
N1 Eu1 O2 N3 -57.2(5) . . . . ?
N3 Eu1 O2 N3 93.1(4) 3_785 . . . ?
N3 Eu1 O2 N3 -172.0(5) 2_865 . . . ?
Eu1 O1 N3 O3 -178.0(8) . . . . ?
Eu1 O1 N3 O2 0.7(7) . . . . ?
Eu1 O2 N3 O1 -0.7(7) . . . . ?
Eu1 O2 N3 O3 178.1(7) . . . . ?
O2 Eu1 N3 O1 93.1(5) 3_785 . . . ?
O2 Eu1 N3 O1 160.9(5) 2_865 . . . ?
O2 Eu1 N3 O1 179.2(8) . . . . ?
O1 Eu1 N3 O1 86.3(4) 3_785 . . . ?
O1 Eu1 N3 O1 -148.5(5) 2_865 . . . ?
N4 Eu1 N3 O1 -148.3(8) 3_785 . . . ?
N4 Eu1 N3 O1 18.5(5) . . . . ?
N4 Eu1 N3 O1 -84.3(5) 2_865 . . . ?
N1 Eu1 N3 O1 -41.8(5) . . . . ?
N3 Eu1 N3 O1 89.6(6) 3_785 . . . ?
N3 Eu1 N3 O1 -173.2(5) 2_865 . . . ?
O2 Eu1 N3 O3 -110(10) 3_785 . . . ?
O2 Eu1 N3 O3 -42(10) 2_865 . . . ?
O2 Eu1 N3 O3 -24(10) . . . . ?
O1 Eu1 N3 O3 -117(10) 3_785 . . . ?
O1 Eu1 N3 O3 8(10) 2_865 . . . ?
O1 Eu1 N3 O3 157(10) . . . . ?
N4 Eu1 N3 O3 9(10) 3_785 . . . ?
N4 Eu1 N3 O3 175(10) . . . . ?
N4 Eu1 N3 O3 73(10) 2_865 . . . ?
N1 Eu1 N3 O3 115(10) . . . . ?
N3 Eu1 N3 O3 -114(10) 3_785 . . . ?
N3 Eu1 N3 O3 -16(10) 2_865 . . . ?
O2 Eu1 N3 O2 -86.1(5) 3_785 . . . ?
O2 Eu1 N3 O2 -18.3(4) 2_865 . . . ?
O1 Eu1 N3 O2 -92.9(5) 3_785 . . . ?
O1 Eu1 N3 O2 32.3(4) 2_865 . . . ?
O1 Eu1 N3 O2 -179.2(8) . . . . ?
N4 Eu1 N3 O2 32.5(12) 3_785 . . . ?
N4 Eu1 N3 O2 -160.7(5) . . . . ?
N4 Eu1 N3 O2 96.5(5) 2_865 . . . ?
N1 Eu1 N3 O2 139.0(4) . . . . ?
N3 Eu1 N3 O2 -89.6(3) 3_785 . . . ?
N3 Eu1 N3 O2 7.6(5) 2_865 . . . ?
